data_4121098
loop_
_publ_author_name
'Marta G. N\'u\~nez'
'Alistair J. M. Farley'
'Darren J. Dixon'

_publ_contact_author 'Darren Dixon'
_publ_contact_author_email darren.dixon@chem.ox.ac.uk
_publ_section_title
;
 Bifunctional Iminophosphorane Organocatalysts for Enantioselective
 Synthesis: Application to the Ketimine Nitro-Mannich Reaction
;
_journal_name_full 'Journal of the American Chemical Society'
_journal_page_first 16348
_journal_page_last 16351
_journal_paper_doi 10.1021/ja409121s
_journal_volume 135
_journal_year 2013
_chemical_absolute_configuration ad
_chemical_formula_moiety 'C36 H38 F6 N3 O3 P1 S1'
_chemical_formula_sum 'C36 H38 F6 N3 O3 P S'
_chemical_formula_weight 737.74
_space_group_IT_number 4
_symmetry_cell_setting monoclinic
_symmetry_space_group_name_Hall 'P 2yb'
_symmetry_space_group_name_H-M 'P 1 21 1'
_atom_sites_solution_hydrogens difmap
_atom_sites_solution_primary other
_audit_creation_date 2012-10-10
_audit_creation_method CRYSTALS_ver_14.52
_cell_angle_alpha 90
_cell_angle_beta 102.5816(4)
_cell_angle_gamma 90
_cell_formula_units_Z 4
_cell_length_a 12.8838(1)
_cell_length_b 19.4546(2)
_cell_length_c 15.0458(2)
_cell_measurement_reflns_used 8618
_cell_measurement_temperature 150
_cell_measurement_theta_max 27
_cell_measurement_theta_min 5
_cell_volume 3680.66(7)
_computing_cell_refinement 'DENZO/SCALEPACK (Otwinowski & Minor, 1997)'
_computing_data_collection 'COLLECT (Nonius, 2001).'
_computing_data_reduction 'DENZO/SCALEPACK (Otwinowski & Minor, 1997)'
_computing_molecular_graphics 'CAMERON (Watkin et al., 1996)'
_computing_publication_material 'CRYSTALS (Betteridge et al., 2003)'
_computing_structure_refinement 'CRYSTALS (Betteridge et al., 2003)'
_computing_structure_solution 'Superflip (Palatinus & Chapuis, 2007)'
_diffrn_ambient_temperature 150
_diffrn_measured_fraction_theta_full 0.992
_diffrn_measured_fraction_theta_max 0.991
_diffrn_measurement_device Area
_diffrn_measurement_device_type 'Nonius KappaCCD'
_diffrn_measurement_method \w
_diffrn_radiation_monochromator graphite
_diffrn_radiation_type 'Mo K\a'
_diffrn_radiation_wavelength 0.71073
_diffrn_reflns_av_R_equivalents 0.057
_diffrn_reflns_limit_h_max 16
_diffrn_reflns_limit_h_min -16
_diffrn_reflns_limit_k_max 25
_diffrn_reflns_limit_k_min -25
_diffrn_reflns_limit_l_max 19
_diffrn_reflns_limit_l_min -19
_diffrn_reflns_number 98019
_diffrn_reflns_theta_full 26.912
_diffrn_reflns_theta_max 27.462
_diffrn_reflns_theta_min 5.152
_diffrn_standards_number 0
_exptl_absorpt_coefficient_mu 0.201
_exptl_absorpt_correction_T_max 0.96
_exptl_absorpt_correction_T_min 0.63
_exptl_absorpt_correction_type multi-scan
_exptl_absorpt_process_details 'DENZO/SCALEPACK (Otwinowski & Minor, 1997)'
_exptl_crystal_colour clear_pale_colourless
_exptl_crystal_density_diffrn 1.331
_exptl_crystal_description block
_exptl_crystal_F_000 1536
_exptl_crystal_size_max 0.58
_exptl_crystal_size_mid 0.46
_exptl_crystal_size_min 0.22
_refine_diff_density_max 0.37
_refine_diff_density_min -0.27
_refine_ls_abs_structure_details 'Flack (1983), 8111 Friedel-pairs'
_refine_ls_abs_structure_Flack -0.04(4)
_refine_ls_extinction_method none
_refine_ls_goodness_of_fit_ref 0.9649
_refine_ls_hydrogen_treatment constr
_refine_ls_matrix_type full
_refine_ls_number_parameters 902
_refine_ls_number_reflns 16705
_refine_ls_number_restraints 1
_refine_ls_R_factor_all 0.0489
_refine_ls_R_factor_gt 0.0391
_refine_ls_shift/su_max 0.0007460
_refine_ls_shift/su_mean 0.0000425
_refine_ls_structure_factor_coef Fsqd
_refine_ls_weighting_details
;
 Method= Modified Sheldrick 
 w=1/[\s^2^(F^2^) + ( 0.04P)^2^ + 1.60P] 
 ,where P=(max(Fo^2^,0) + 2Fc^2^)/3 
;
_refine_ls_weighting_scheme calc
_refine_ls_wR_factor_all 0.0891
_refine_ls_wR_factor_gt 0.0841
_refine_ls_wR_factor_ref 0.0891
_reflns_limit_h_max 16
_reflns_limit_h_min -16
_reflns_limit_k_max 25
_reflns_limit_k_min -25
_reflns_limit_l_max 19
_reflns_limit_l_min 0
_reflns_number_gt 14629
_reflns_number_total 16705
_reflns_threshold_expression I>2.0\s(I)
_oxford_diffrn_Wilson_B_factor 2.76
_oxford_diffrn_Wilson_scale 3.84
_oxford_refine_ls_r_factor_ref 0.0489
_oxford_refine_ls_scale 0.3826(2)
_oxford_reflns_number_all 16705
_oxford_reflns_threshold_expression_ref I>-3.0\s(I)
_oxford_structure_analysis_title 017djd12
_cod_data_source_file ja409121s_si_002_2.cif
_cod_data_source_block 4b
_cod_original_sg_symbol_H-M 'P 21 '
_cod_original_formula_sum 'C36 H38 F6 N3 O3 P1 S1'
_cod_database_code 4121098

loop_
_symmetry_equiv_pos_as_xyz
x,y,z
-x,y+1/2,-z

loop_
_atom_site_label
_atom_site_type_symbol
_atom_site_fract_x
_atom_site_fract_y
_atom_site_fract_z
_atom_site_U_iso_or_equiv
_atom_site_occupancy
_atom_site_adp_type
_atom_site_refinement_flags_posn
S1 S 0.50689(4) 0.57316(3) 0.31722(3) 0.0330 1.0000 Uani .
C2 C 0.41364(15) 0.61732(10) 0.24382(13) 0.0261 1.0000 Uani .
N3 N 0.40816(12) 0.68622(8) 0.23800(11) 0.0257 1.0000 Uani .
C4 C 0.48018(15) 0.73515(10) 0.29336(13) 0.0256 1.0000 Uani .
C5 C 0.41228(16) 0.78940(10) 0.32805(14) 0.0286 1.0000 Uani .
N6 N 0.35150(14) 0.76052(9) 0.39210(11) 0.0294 1.0000 Uani .
P7 P 0.36895(4) 0.79762(3) 0.48865(4) 0.0292 1.0000 Uani .
C8 C 0.30058(17) 0.74741(11) 0.55802(14) 0.0316 1.0000 Uani .
C9 C 0.35040(17) 0.71087(12) 0.63533(14) 0.0343 1.0000 Uani .
C10 C 0.29186(18) 0.67133(11) 0.68341(14) 0.0353 1.0000 Uani .
C11 C 0.18241(18) 0.66748(11) 0.65404(14) 0.0345 1.0000 Uani .
O12 O 0.13142(14) 0.62766(9) 0.70636(11) 0.0445 1.0000 Uani .
C13 C 0.0188(2) 0.62225(17) 0.67928(19) 0.0597 1.0000 Uani .
C14 C 0.13058(18) 0.70396(14) 0.57829(15) 0.0410 1.0000 Uani .
C15 C 0.19053(18) 0.74408(13) 0.53112(15) 0.0387 1.0000 Uani .
C16 C 0.31243(17) 0.88236(11) 0.48848(14) 0.0318 1.0000 Uani .
C17 C 0.26852(18) 0.91507(11) 0.40632(15) 0.0348 1.0000 Uani .
C18 C 0.22434(19) 0.98010(12) 0.40496(16) 0.0398 1.0000 Uani .
C19 C 0.22459(17) 1.01378(11) 0.48672(16) 0.0362 1.0000 Uani .
O20 O 0.18363(14) 1.07909(9) 0.47810(11) 0.0487 1.0000 Uani .
C21 C 0.1788(2) 1.11448(14) 0.5603(2) 0.0583 1.0000 Uani .
C22 C 0.26501(18) 0.98172(11) 0.56908(15) 0.0364 1.0000 Uani .
C23 C 0.30823(18) 0.91618(11) 0.56958(15) 0.0359 1.0000 Uani .
C24 C 0.50843(16) 0.80559(11) 0.54376(14) 0.0329 1.0000 Uani .
C25 C 0.55659(19) 0.86684(12) 0.57820(16) 0.0390 1.0000 Uani .
C26 C 0.6655(2) 0.87058(12) 0.61442(17) 0.0441 1.0000 Uani .
C27 C 0.72769(17) 0.81249(13) 0.61665(16) 0.0406 1.0000 Uani .
O28 O 0.83514(13) 0.81001(10) 0.65087(13) 0.0536 1.0000 Uani .
C29 C 0.8866(2) 0.87243(16) 0.6856(2) 0.0648 1.0000 Uani .
C30 C 0.68091(19) 0.75049(13) 0.58182(17) 0.0416 1.0000 Uani .
C31 C 0.57290(18) 0.74756(12) 0.54592(15) 0.0373 1.0000 Uani .
C32 C 0.56052(17) 0.76616(11) 0.24067(15) 0.0322 1.0000 Uani .
C33 C 0.64905(18) 0.80236(14) 0.31006(18) 0.0461 1.0000 Uani .
C34 C 0.5064(2) 0.81762(13) 0.16917(18) 0.0467 1.0000 Uani .
C35 C 0.61101(18) 0.70923(12) 0.19492(16) 0.0402 1.0000 Uani .
N36 N 0.32998(13) 0.58771(8) 0.18420(11) 0.0298 1.0000 Uani .
C37 C 0.31472(16) 0.52034(10) 0.15371(13) 0.0295 1.0000 Uani .
C38 C 0.20966(17) 0.50207(11) 0.11521(14) 0.0318 1.0000 Uani .
C39 C 0.18559(17) 0.43855(11) 0.07562(15) 0.0352 1.0000 Uani .
C40 C 0.26448(18) 0.39049(12) 0.07346(16) 0.0394 1.0000 Uani .
C41 C 0.36820(17) 0.40788(11) 0.11276(15) 0.0343 1.0000 Uani .
C42 C 0.39496(17) 0.47241(11) 0.15239(15) 0.0327 1.0000 Uani .
C43 C 0.4570(2) 0.35868(12) 0.11201(18) 0.0438 1.0000 Uani .
F44 F 0.49940(14) 0.33463(9) 0.19519(12) 0.0678 1.0000 Uani .
F45 F 0.42721(13) 0.30390(9) 0.05974(12) 0.0652 1.0000 Uani .
F46 F 0.53680(13) 0.38691(9) 0.08087(16) 0.0752 1.0000 Uani .
C47 C 0.0724(2) 0.42378(13) 0.0312(2) 0.0520 1.0000 Uani .
F48 F 0.04551(12) 0.35860(8) 0.04002(12) 0.0603 1.0000 Uani .
F49 F 0.00376(13) 0.46412(10) 0.05930(19) 0.0990 1.0000 Uani .
F50 F 0.05269(16) 0.43445(11) -0.05947(14) 0.0888 1.0000 Uani .
S51 S 0.07348(4) 0.56583(3) 0.27763(4) 0.0385 1.0000 Uani .
C52 C 0.15976(16) 0.62921(10) 0.31686(13) 0.0288 1.0000 Uani .
N53 N 0.15509(13) 0.69295(9) 0.28165(11) 0.0280 1.0000 Uani .
C54 C 0.07605(15) 0.71724(11) 0.20350(13) 0.0292 1.0000 Uani .
C55 C 0.13537(16) 0.75481(10) 0.14033(14) 0.0288 1.0000 Uani .
N56 N 0.20238(12) 0.70865(9) 0.09878(11) 0.0274 1.0000 Uani .
P57 P 0.17611(4) 0.70533(3) -0.00938(3) 0.0274 1.0000 Uani .
C58 C 0.25824(16) 0.64022(10) -0.04322(13) 0.0301 1.0000 Uani .
C59 C 0.21739(17) 0.57943(11) -0.08679(14) 0.0348 1.0000 Uani .
C60 C 0.28470(18) 0.52967(12) -0.10778(16) 0.0381 1.0000 Uani .
C61 C 0.39434(18) 0.53975(11) -0.08574(15) 0.0358 1.0000 Uani .
O62 O 0.45366(13) 0.48692(9) -0.10823(12) 0.0474 1.0000 Uani .
C63 C 0.5667(2) 0.49243(14) -0.0781(2) 0.0533 1.0000 Uani .
C64 C 0.43636(18) 0.60030(12) -0.04371(16) 0.0393 1.0000 Uani .
C65 C 0.36781(18) 0.64998(12) -0.02330(15) 0.0377 1.0000 Uani .
C66 C 0.20041(16) 0.78279(10) -0.06824(13) 0.0292 1.0000 Uani .
C67 C 0.20967(16) 0.84630(11) -0.02555(14) 0.0308 1.0000 Uani .
C68 C 0.21885(16) 0.90663(11) -0.07349(14) 0.0329 1.0000 Uani .
C69 C 0.22005(18) 0.90274(12) -0.16542(15) 0.0363 1.0000 Uani .
O70 O 0.22931(17) 0.95841(9) -0.21852(11) 0.0533 1.0000 Uani .
C71 C 0.2298(3) 1.02492(14) -0.1793(2) 0.0608 1.0000 Uani .
C72 C 0.2137(2) 0.83944(13) -0.20826(16) 0.0432 1.0000 Uani .
C73 C 0.20337(19) 0.78030(12) -0.16102(15) 0.0373 1.0000 Uani .
C74 C 0.03767(16) 0.68479(11) -0.05601(14) 0.0303 1.0000 Uani .
C75 C -0.02642(17) 0.72081(11) -0.12742(15) 0.0344 1.0000 Uani .
C76 C -0.13537(18) 0.70739(13) -0.15465(15) 0.0394 1.0000 Uani .
C77 C -0.18085(18) 0.65837(13) -0.10933(16) 0.0404 1.0000 Uani .
O78 O -0.28728(13) 0.64381(11) -0.12699(13) 0.0566 1.0000 Uani .
C79 C -0.3549(2) 0.68542(18) -0.1948(2) 0.0666 1.0000 Uani .
C80 C -0.11818(19) 0.62082(14) -0.03973(17) 0.0487 1.0000 Uani .
C81 C -0.01071(18) 0.63407(13) -0.01314(16) 0.0423 1.0000 Uani .
C82 C -0.01157(18) 0.76202(13) 0.23187(17) 0.0412 1.0000 Uani .
C83 C -0.1043(2) 0.77007(18) 0.1489(2) 0.0598 1.0000 Uani .
C84 C 0.0322(2) 0.83173(14) 0.2676(2) 0.0566 1.0000 Uani .
C85 C -0.0553(2) 0.72559(15) 0.30618(18) 0.0494 1.0000 Uani .
N86 N 0.24747(14) 0.62176(9) 0.38738(11) 0.0310 1.0000 Uani .
C87 C 0.26646(16) 0.57398(10) 0.45830(13) 0.0293 1.0000 Uani .
C88 C 0.37046(16) 0.56913(11) 0.50882(13) 0.0303 1.0000 Uani .
C89 C 0.39449(18) 0.52910(11) 0.58641(15) 0.0341 1.0000 Uani .
C90 C 0.31578(19) 0.49072(12) 0.61406(16) 0.0394 1.0000 Uani .
C91 C 0.21404(19) 0.49386(11) 0.56234(16) 0.0385 1.0000 Uani .
C92 C 0.18711(18) 0.53530(11) 0.48563(15) 0.0354 1.0000 Uani .
C93 C 0.1299(2) 0.45143(14) 0.58971(19) 0.0501 1.0000 Uani .
F94 F 0.13405(15) 0.38576(9) 0.56585(14) 0.0734 1.0000 Uani .
F95 F 0.14152(19) 0.44946(13) 0.68083(13) 0.0964 1.0000 Uani .
F96 F 0.03269(14) 0.47235(11) 0.55572(17) 0.0957 1.0000 Uani .
C97 C 0.5028(2) 0.52956(13) 0.64504(17) 0.0471 1.0000 Uani .
F98 F 0.54006(13) 0.46671(8) 0.67010(13) 0.0642 1.0000 Uani .
F99 F 0.57441(12) 0.56182(10) 0.60866(12) 0.0677 1.0000 Uani .
F100 F 0.50477(14) 0.56340(11) 0.72485(12) 0.0764 1.0000 Uani .
H41 H 0.5217 0.7093 0.3456 0.0311 1.0000 Uiso R
H52 H 0.4602 0.8272 0.3567 0.0341 1.0000 Uiso R
H51 H 0.3620 0.8077 0.2752 0.0331 1.0000 Uiso R
H91 H 0.4271 0.7135 0.6552 0.0403 1.0000 Uiso R
H101 H 0.3253 0.6456 0.7368 0.0415 1.0000 Uiso R
H133 H -0.0052 0.5926 0.7231 0.0898 1.0000 Uiso R
H131 H -0.0141 0.6684 0.6794 0.0892 1.0000 Uiso R
H132 H -0.0030 0.6028 0.6190 0.0890 1.0000 Uiso R
H141 H 0.0570 0.7008 0.5598 0.0493 1.0000 Uiso R
H151 H 0.1546 0.7706 0.4783 0.0464 1.0000 Uiso R
H171 H 0.2698 0.8934 0.3502 0.0439 1.0000 Uiso R
H181 H 0.1944 1.0023 0.3496 0.0483 1.0000 Uiso R
H212 H 0.1470 1.1584 0.5415 0.0868 1.0000 Uiso R
H211 H 0.2515 1.1203 0.5973 0.0859 1.0000 Uiso R
H213 H 0.1342 1.0887 0.5942 0.0856 1.0000 Uiso R
H221 H 0.2634 1.0065 0.6247 0.0442 1.0000 Uiso R
H231 H 0.3354 0.8926 0.6250 0.0435 1.0000 Uiso R
H251 H 0.5180 0.9073 0.5792 0.0476 1.0000 Uiso R
H261 H 0.6983 0.9120 0.6361 0.0539 1.0000 Uiso R
H292 H 0.9618 0.8611 0.7083 0.0971 1.0000 Uiso R
H293 H 0.8541 0.8882 0.7356 0.0970 1.0000 Uiso R
H291 H 0.8793 0.9074 0.6384 0.0960 1.0000 Uiso R
H301 H 0.7227 0.7114 0.5827 0.0496 1.0000 Uiso R
H311 H 0.5395 0.7067 0.5212 0.0444 1.0000 Uiso R
H333 H 0.7009 0.8210 0.2774 0.0688 1.0000 Uiso R
H331 H 0.6192 0.8393 0.3403 0.0686 1.0000 Uiso R
H332 H 0.6853 0.7696 0.3539 0.0695 1.0000 Uiso R
H341 H 0.5544 0.8335 0.1325 0.0701 1.0000 Uiso R
H342 H 0.4807 0.8579 0.1988 0.0695 1.0000 Uiso R
H343 H 0.4451 0.7945 0.1286 0.0693 1.0000 Uiso R
H352 H 0.6642 0.7289 0.1637 0.0613 1.0000 Uiso R
H353 H 0.6435 0.6772 0.2417 0.0603 1.0000 Uiso R
H351 H 0.5555 0.6867 0.1503 0.0605 1.0000 Uiso R
H381 H 0.1538 0.5334 0.1156 0.0372 1.0000 Uiso R
H401 H 0.2472 0.3477 0.0452 0.0470 1.0000 Uiso R
H421 H 0.4660 0.4834 0.1799 0.0386 1.0000 Uiso R
H541 H 0.0411 0.6772 0.1725 0.0353 1.0000 Uiso R
H551 H 0.1811 0.7910 0.1759 0.0353 1.0000 Uiso R
H552 H 0.0812 0.7773 0.0910 0.0349 1.0000 Uiso R
H591 H 0.1433 0.5734 -0.1006 0.0418 1.0000 Uiso R
H601 H 0.2558 0.4886 -0.1370 0.0462 1.0000 Uiso R
H631 H 0.5960 0.4506 -0.0964 0.0799 1.0000 Uiso R
H632 H 0.5934 0.5300 -0.1084 0.0794 1.0000 Uiso R
H633 H 0.5862 0.4963 -0.0130 0.0796 1.0000 Uiso R
H641 H 0.5099 0.6082 -0.0282 0.0468 1.0000 Uiso R
H651 H 0.3962 0.6909 0.0059 0.0439 1.0000 Uiso R
H671 H 0.2097 0.8490 0.0381 0.0387 1.0000 Uiso R
H681 H 0.2240 0.9505 -0.0440 0.0394 1.0000 Uiso R
H711 H 0.2295 1.0591 -0.2262 0.0910 1.0000 Uiso R
H712 H 0.2923 1.0311 -0.1298 0.0904 1.0000 Uiso R
H713 H 0.1673 1.0308 -0.1535 0.0900 1.0000 Uiso R
H721 H 0.2151 0.8360 -0.2704 0.0527 1.0000 Uiso R
H731 H 0.1976 0.7374 -0.1911 0.0450 1.0000 Uiso R
H751 H 0.0007 0.7549 -0.1587 0.0413 1.0000 Uiso R
H761 H -0.1770 0.7324 -0.2053 0.0473 1.0000 Uiso R
H791 H -0.4277 0.6738 -0.1945 0.0991 1.0000 Uiso R
H792 H -0.3399 0.7347 -0.1821 0.0996 1.0000 Uiso R
H793 H -0.3400 0.6725 -0.2538 0.0995 1.0000 Uiso R
H801 H -0.1481 0.5870 -0.0102 0.0594 1.0000 Uiso R
H811 H 0.0326 0.6090 0.0349 0.0516 1.0000 Uiso R
H831 H -0.1555 0.7987 0.1674 0.0889 1.0000 Uiso R
H832 H -0.0799 0.7921 0.0999 0.0895 1.0000 Uiso R
H833 H -0.1331 0.7244 0.1334 0.0899 1.0000 Uiso R
H841 H -0.0211 0.8558 0.2929 0.0849 1.0000 Uiso R
H843 H 0.0465 0.8596 0.2175 0.0850 1.0000 Uiso R
H842 H 0.0982 0.8279 0.3143 0.0847 1.0000 Uiso R
H853 H -0.1083 0.7540 0.3262 0.0739 1.0000 Uiso R
H852 H 0.0036 0.7179 0.3587 0.0731 1.0000 Uiso R
H851 H -0.0880 0.6806 0.2821 0.0736 1.0000 Uiso R
H881 H 0.4251 0.5939 0.4884 0.0346 1.0000 Uiso R
H901 H 0.3323 0.4617 0.6661 0.0468 1.0000 Uiso R
H921 H 0.1164 0.5367 0.4512 0.0428 1.0000 Uiso R
H861 H 0.2922 0.6565 0.3935 0.0369 1.0000 Uiso R
H31 H 0.3544 0.7023 0.1982 0.0316 1.0000 Uiso R
H531 H 0.2041 0.7240 0.3097 0.0332 1.0000 Uiso R
H361 H 0.2811 0.6167 0.1557 0.0367 1.0000 Uiso R

loop_
_atom_site_aniso_label
_atom_site_aniso_U_11
_atom_site_aniso_U_22
_atom_site_aniso_U_33
_atom_site_aniso_U_23
_atom_site_aniso_U_13
_atom_site_aniso_U_12
S1 0.0320(2) 0.0281(2) 0.0351(3) 0.0018(2) -0.00119(19) 0.0021(2)
C2 0.0244(9) 0.0239(9) 0.0306(10) -0.0019(7) 0.0075(7) -0.0021(7)
N3 0.0231(7) 0.0238(8) 0.0294(8) -0.0008(6) 0.0036(6) -0.0006(6)
C4 0.0252(9) 0.0245(9) 0.0269(9) -0.0020(7) 0.0055(7) -0.0025(7)
C5 0.0312(10) 0.0254(10) 0.0317(10) -0.0002(8) 0.0121(8) -0.0039(8)
N6 0.0330(9) 0.0277(9) 0.0303(8) -0.0026(7) 0.0133(7) -0.0041(7)
P7 0.0312(3) 0.0277(3) 0.0303(3) -0.0014(2) 0.0103(2) -0.0019(2)
C8 0.0357(11) 0.0299(10) 0.0303(10) -0.0035(8) 0.0098(8) -0.0008(9)
C9 0.0353(11) 0.0346(11) 0.0347(10) 0.0013(9) 0.0113(8) 0.0025(9)
C10 0.0420(12) 0.0361(12) 0.0298(11) 0.0013(9) 0.0117(9) 0.0005(9)
C11 0.0425(12) 0.0349(11) 0.0290(10) -0.0027(8) 0.0141(9) -0.0075(9)
O12 0.0483(9) 0.0529(10) 0.0347(8) 0.0052(7) 0.0143(7) -0.0153(8)
C13 0.0535(16) 0.079(2) 0.0511(15) 0.0068(14) 0.0203(13) -0.0241(15)
C14 0.0362(11) 0.0543(14) 0.0331(11) 0.0023(11) 0.0086(9) -0.0090(11)
C15 0.0366(11) 0.0470(13) 0.0323(11) 0.0061(10) 0.0068(9) -0.0058(10)
C16 0.0329(10) 0.0308(10) 0.0339(11) -0.0019(8) 0.0124(8) -0.0023(8)
C17 0.0389(11) 0.0358(11) 0.0313(10) -0.0032(9) 0.0108(9) 0.0027(9)
C18 0.0417(12) 0.0403(12) 0.0371(12) 0.0004(10) 0.0081(10) 0.0099(10)
C19 0.0329(11) 0.0332(11) 0.0425(12) -0.0040(9) 0.0081(9) 0.0071(9)
O20 0.0539(10) 0.0417(9) 0.0482(9) -0.0082(8) 0.0060(8) 0.0185(8)
C21 0.0659(18) 0.0470(15) 0.0592(17) -0.0191(13) 0.0078(13) 0.0213(13)
C22 0.0394(12) 0.0363(12) 0.0352(11) -0.0069(9) 0.0116(9) 0.0012(9)
C23 0.0421(12) 0.0345(11) 0.0324(11) -0.0026(9) 0.0109(9) -0.0007(9)
C24 0.0348(10) 0.0333(11) 0.0323(10) 0.0005(9) 0.0107(8) -0.0023(9)
C25 0.0400(12) 0.0323(11) 0.0452(13) -0.0014(9) 0.0101(10) -0.0043(9)
C26 0.0431(13) 0.0369(12) 0.0499(14) 0.0014(10) 0.0048(11) -0.0110(10)
C27 0.0333(11) 0.0438(13) 0.0420(13) 0.0089(10) 0.0026(9) -0.0065(10)
O28 0.0352(8) 0.0536(11) 0.0660(12) 0.0124(9) -0.0018(8) -0.0049(8)
C29 0.0454(15) 0.0619(18) 0.077(2) 0.0083(15) -0.0092(14) -0.0175(13)
C30 0.0377(12) 0.0383(12) 0.0483(13) 0.0061(10) 0.0085(10) 0.0035(10)
C31 0.0393(11) 0.0338(11) 0.0388(12) -0.0001(9) 0.0086(9) -0.0026(9)
C32 0.0307(10) 0.0307(10) 0.0382(11) -0.0043(9) 0.0138(9) -0.0055(8)
C33 0.0379(12) 0.0447(13) 0.0595(15) -0.0156(12) 0.0189(11) -0.0153(11)
C34 0.0569(15) 0.0410(13) 0.0506(14) 0.0117(11) 0.0301(12) 0.0026(11)
C35 0.0381(11) 0.0381(11) 0.0505(13) -0.0079(11) 0.0226(10) -0.0054(10)
N36 0.0268(8) 0.0242(8) 0.0351(9) -0.0019(7) -0.0003(7) -0.0008(6)
C37 0.0321(10) 0.0256(10) 0.0301(10) 0.0007(8) 0.0053(8) -0.0021(8)
C38 0.0289(10) 0.0304(10) 0.0352(11) -0.0025(8) 0.0047(8) -0.0011(8)
C39 0.0317(11) 0.0326(11) 0.0407(12) -0.0060(9) 0.0061(9) -0.0051(9)
C40 0.0411(12) 0.0291(11) 0.0481(13) -0.0073(10) 0.0103(10) -0.0079(9)
C41 0.0365(11) 0.0278(10) 0.0396(11) -0.0021(9) 0.0103(9) -0.0009(9)
C42 0.0280(10) 0.0299(10) 0.0394(11) -0.0028(9) 0.0053(8) -0.0012(8)
C43 0.0420(13) 0.0339(12) 0.0556(15) -0.0059(11) 0.0110(11) 0.0004(10)
F44 0.0772(12) 0.0569(10) 0.0630(10) -0.0013(8) 0.0016(9) 0.0306(9)
F45 0.0633(10) 0.0488(9) 0.0826(12) -0.0272(8) 0.0143(8) 0.0109(8)
F46 0.0498(9) 0.0565(10) 0.1314(17) 0.0082(10) 0.0459(10) 0.0116(8)
C47 0.0390(13) 0.0380(13) 0.0743(19) -0.0164(13) 0.0018(12) -0.0072(11)
F48 0.0445(8) 0.0415(8) 0.0889(12) -0.0066(8) 0.0018(8) -0.0178(7)
F49 0.0306(8) 0.0722(12) 0.187(2) -0.0620(14) 0.0085(11) -0.0080(8)
F50 0.0750(13) 0.0865(14) 0.0822(14) 0.0165(11) -0.0327(10) -0.0279(11)
S51 0.0393(3) 0.0346(3) 0.0399(3) 0.0015(2) 0.0048(2) -0.0100(2)
C52 0.0290(10) 0.0310(10) 0.0278(9) 0.0012(8) 0.0094(8) -0.0008(8)
N53 0.0271(8) 0.0288(9) 0.0290(8) 0.0035(7) 0.0078(6) 0.0000(6)
C54 0.0272(9) 0.0343(11) 0.0269(9) 0.0038(8) 0.0078(7) 0.0022(8)
C55 0.0279(10) 0.0303(10) 0.0299(10) 0.0043(8) 0.0100(8) 0.0029(8)
N56 0.0261(8) 0.0297(8) 0.0265(8) 0.0037(7) 0.0062(6) 0.0051(7)
P57 0.0277(2) 0.0284(2) 0.0266(2) 0.0016(2) 0.00675(19) 0.0018(2)
C58 0.0332(10) 0.0295(10) 0.0280(10) 0.0007(8) 0.0074(8) 0.0021(8)
C59 0.0346(10) 0.0355(11) 0.0337(10) -0.0020(9) 0.0063(8) -0.0006(9)
C60 0.0403(12) 0.0302(11) 0.0423(12) -0.0066(9) 0.0058(9) 0.0006(9)
C61 0.0406(12) 0.0310(11) 0.0355(11) -0.0010(9) 0.0076(9) 0.0096(9)
O62 0.0413(9) 0.0409(9) 0.0571(10) -0.0156(8) 0.0047(8) 0.0097(7)
C63 0.0430(14) 0.0481(15) 0.0642(17) -0.0154(12) 0.0017(12) 0.0168(11)
C64 0.0312(11) 0.0382(12) 0.0467(13) -0.0094(10) 0.0044(9) 0.0029(9)
C65 0.0368(11) 0.0337(11) 0.0415(12) -0.0085(9) 0.0061(9) -0.0002(9)
C66 0.0277(10) 0.0327(11) 0.0282(10) 0.0009(8) 0.0081(8) 0.0019(8)
C67 0.0299(10) 0.0339(11) 0.0292(10) 0.0020(8) 0.0076(8) -0.0012(8)
C68 0.0320(10) 0.0336(11) 0.0335(11) -0.0003(9) 0.0082(8) -0.0027(9)
C69 0.0386(12) 0.0368(12) 0.0354(11) 0.0088(9) 0.0122(9) -0.0018(9)
O70 0.0826(13) 0.0398(9) 0.0400(9) 0.0108(7) 0.0191(9) -0.0078(9)
C71 0.088(2) 0.0378(14) 0.0536(16) 0.0130(12) 0.0100(15) -0.0098(14)
C72 0.0577(15) 0.0462(13) 0.0294(11) 0.0010(10) 0.0174(10) -0.0036(11)
C73 0.0486(13) 0.0351(12) 0.0322(11) -0.0018(9) 0.0179(10) -0.0011(9)
C74 0.0310(10) 0.0307(10) 0.0286(10) 0.0000(8) 0.0052(8) 0.0012(8)
C75 0.0351(11) 0.0340(11) 0.0337(11) 0.0062(9) 0.0066(8) 0.0022(9)
C76 0.0377(11) 0.0395(12) 0.0374(11) 0.0059(10) 0.0001(9) 0.0032(10)
C77 0.0317(11) 0.0466(13) 0.0393(12) -0.0044(10) 0.0001(9) -0.0035(10)
O78 0.0325(9) 0.0773(13) 0.0549(11) 0.0075(10) -0.0020(8) -0.0130(9)
C79 0.0332(13) 0.075(2) 0.083(2) 0.0024(17) -0.0072(13) -0.0014(13)
C80 0.0401(13) 0.0561(15) 0.0475(14) 0.0158(12) 0.0038(10) -0.0139(11)
C81 0.0367(12) 0.0473(13) 0.0381(12) 0.0122(10) -0.0025(9) -0.0057(10)
C82 0.0326(11) 0.0471(14) 0.0480(13) 0.0135(11) 0.0181(10) 0.0097(10)
C83 0.0317(12) 0.089(2) 0.0613(17) 0.0303(15) 0.0157(12) 0.0169(13)
C84 0.0606(17) 0.0468(15) 0.0745(19) 0.0023(13) 0.0411(15) 0.0152(13)
C85 0.0381(12) 0.0647(17) 0.0518(14) 0.0141(12) 0.0239(11) 0.0108(11)
N86 0.0325(9) 0.0286(8) 0.0319(9) 0.0058(7) 0.0068(7) -0.0049(7)
C87 0.0382(10) 0.0230(9) 0.0281(9) 0.0016(8) 0.0105(8) -0.0003(8)
C88 0.0356(10) 0.0233(9) 0.0343(10) 0.0028(8) 0.0126(8) 0.0012(8)
C89 0.0398(11) 0.0269(10) 0.0371(11) 0.0038(8) 0.0114(9) 0.0045(9)
C90 0.0488(13) 0.0331(11) 0.0382(12) 0.0112(9) 0.0138(10) 0.0080(10)
C91 0.0457(13) 0.0294(11) 0.0446(13) 0.0075(9) 0.0193(10) -0.0005(9)
C92 0.0362(11) 0.0331(11) 0.0386(11) 0.0047(9) 0.0118(9) -0.0024(9)
C93 0.0504(15) 0.0477(15) 0.0552(15) 0.0193(12) 0.0181(12) -0.0032(12)
F94 0.0727(11) 0.0468(9) 0.1039(15) 0.0065(9) 0.0261(10) -0.0208(8)
F95 0.1171(17) 0.1221(18) 0.0590(11) 0.0123(11) 0.0385(11) -0.0610(14)
F96 0.0466(10) 0.0983(15) 0.150(2) 0.0705(15) 0.0381(11) 0.0028(10)
C97 0.0498(14) 0.0431(14) 0.0464(14) 0.0116(11) 0.0062(11) 0.0094(11)
F98 0.0538(9) 0.0520(9) 0.0844(12) 0.0296(8) 0.0095(8) 0.0198(7)
F99 0.0402(8) 0.0794(12) 0.0790(11) 0.0370(10) 0.0028(7) -0.0020(8)
F100 0.0698(11) 0.0917(14) 0.0561(10) -0.0114(10) -0.0119(8) 0.0112(10)

loop_
_atom_type_symbol
_atom_type_scat_dispersion_real
_atom_type_scat_dispersion_imag
_atom_type_scat_Cromer_Mann_a1
_atom_type_scat_Cromer_Mann_b1
_atom_type_scat_Cromer_Mann_a2
_atom_type_scat_Cromer_Mann_b2
_atom_type_scat_Cromer_Mann_a3
_atom_type_scat_Cromer_Mann_b3
_atom_type_scat_Cromer_Mann_a4
_atom_type_scat_Cromer_Mann_b4
_atom_type_scat_Cromer_Mann_c
_atom_type_scat_source
C 0.0033 0.0016 2.3100 20.8439 1.0200 10.2075 1.5886 0.5687 0.8650 51.6512 0.2156 'International Tables Vol C 4.2.6.8 and 6.1.1.4'
H 0.0000 0.0000 0.4930 10.5109 0.3229 26.1257 0.1402 3.1424 0.0408 57.7998 0.0030 'International Tables Vol C 4.2.6.8 and 6.1.1.4'
O 0.0106 0.0060 3.0485 13.2771 2.2868 5.7011 1.5463 0.3239 0.8670 32.9089 0.2508 'International Tables Vol C 4.2.6.8 and 6.1.1.4'
F 0.0171 0.0103 3.5392 10.2825 2.6412 4.2944 1.5170 0.2615 1.0243 26.1476 0.2776 'International Tables Vol C 4.2.6.8 and 6.1.1.4'
N 0.0061 0.0033 12.2126 0.0057 3.1322 9.8933 2.0125 28.9975 1.1663 0.5826 -11.5290 'International Tables Vol C 4.2.6.8 and 6.1.1.4'
P 0.1023 0.0942 6.4345 1.9067 4.1791 27.1570 1.7800 0.5260 1.4908 68.1645 1.1149 'International Tables Vol C 4.2.6.8 and 6.1.1.4'
S 0.1246 0.1234 6.9053 1.4679 5.2034 22.2151 1.4379 0.2536 1.5863 56.1720 0.8669 'International Tables Vol C 4.2.6.8 and 6.1.1.4'

loop_
_geom_angle_atom_site_label_1
_geom_angle_atom_site_label_2
_geom_angle_atom_site_label_3
_geom_angle
_geom_angle_publ_flag
S1 C2 N3 124.94(15) yes
S1 C2 N36 124.28(14) yes
N3 C2 N36 110.73(17) yes
C2 N3 C4 126.60(16) yes
C2 N3 H31 115.2 no
C4 N3 H31 118.2 no
N3 C4 C5 107.74(15) yes
N3 C4 C32 111.93(15) yes
C5 C4 C32 113.50(16) yes
N3 C4 H41 106.8 no
C5 C4 H41 109.3 no
C32 C4 H41 107.3 no
C4 C5 N6 112.51(15) yes
C4 C5 H52 108.0 no
N6 C5 H52 111.4 no
C4 C5 H51 107.4 no
N6 C5 H51 108.5 no
H52 C5 H51 108.8 no
C5 N6 P7 115.62(13) yes
N6 P7 C8 107.10(9) yes
N6 P7 C16 115.87(10) yes
C8 P7 C16 104.44(10) yes
N6 P7 C24 112.61(9) yes
C8 P7 C24 110.09(10) yes
C16 P7 C24 106.39(10) yes
P7 C8 C9 124.58(16) yes
P7 C8 C15 117.08(16) yes
C9 C8 C15 118.3(2) yes
C8 C9 C10 120.9(2) yes
C8 C9 H91 118.9 no
C10 C9 H91 120.2 no
C9 C10 C11 119.7(2) yes
C9 C10 H101 121.9 no
C11 C10 H101 118.4 no
C10 C11 O12 115.45(19) yes
C10 C11 C14 120.7(2) yes
O12 C11 C14 123.9(2) yes
C11 O12 C13 117.65(19) yes
O12 C13 H133 107.6 no
O12 C13 H131 110.0 no
H133 C13 H131 109.6 no
O12 C13 H132 111.5 no
H133 C13 H132 109.5 no
H131 C13 H132 108.6 no
C11 C14 C15 119.0(2) yes
C11 C14 H141 119.3 no
C15 C14 H141 121.7 no
C14 C15 C8 121.4(2) yes
C14 C15 H151 119.5 no
C8 C15 H151 119.1 no
P7 C16 C17 120.26(16) yes
P7 C16 C23 121.46(17) yes
C17 C16 C23 118.2(2) yes
C16 C17 C18 121.0(2) yes
C16 C17 H171 120.3 no
C18 C17 H171 118.7 no
C17 C18 C19 119.6(2) yes
C17 C18 H181 121.3 no
C19 C18 H181 119.1 no
C18 C19 O20 115.2(2) yes
C18 C19 C22 120.4(2) yes
O20 C19 C22 124.4(2) yes
C19 O20 C21 116.95(19) yes
O20 C21 H212 105.7 no
O20 C21 H211 109.3 no
H212 C21 H211 110.7 no
O20 C21 H213 110.1 no
H212 C21 H213 110.1 no
H211 C21 H213 110.8 no
C19 C22 C23 119.4(2) yes
C19 C22 H221 118.3 no
C23 C22 H221 122.3 no
C16 C23 C22 121.2(2) yes
C16 C23 H231 117.6 no
C22 C23 H231 121.2 no
P7 C24 C25 124.11(17) yes
P7 C24 C31 117.77(17) yes
C25 C24 C31 118.0(2) yes
C24 C25 C26 121.4(2) yes
C24 C25 H251 122.2 no
C26 C25 H251 116.4 no
C25 C26 C27 119.8(2) yes
C25 C26 H261 121.5 no
C27 C26 H261 118.8 no
C26 C27 O28 124.9(2) yes
C26 C27 C30 119.8(2) yes
O28 C27 C30 115.4(2) yes
C27 O28 C29 117.3(2) yes
O28 C29 H292 106.4 no
O28 C29 H293 107.7 no
H292 C29 H293 110.8 no
O28 C29 H291 111.4 no
H292 C29 H291 110.1 no
H293 C29 H291 110.4 no
C27 C30 C31 119.9(2) yes
C27 C30 H301 119.9 no
C31 C30 H301 120.2 no
C24 C31 C30 121.3(2) yes
C24 C31 H311 117.1 no
C30 C31 H311 121.6 no
C4 C32 C33 107.99(17) yes
C4 C32 C34 111.19(17) yes
C33 C32 C34 109.6(2) yes
C4 C32 C35 110.20(17) yes
C33 C32 C35 108.24(18) yes
C34 C32 C35 109.51(19) yes
C32 C33 H333 108.3 no
C32 C33 H331 110.2 no
H333 C33 H331 110.0 no
C32 C33 H332 109.8 no
H333 C33 H332 107.8 no
H331 C33 H332 110.6 no
C32 C34 H341 111.2 no
C32 C34 H342 110.4 no
H341 C34 H342 108.8 no
C32 C34 H343 108.5 no
H341 C34 H343 108.4 no
H342 C34 H343 109.5 no
C32 C35 H352 110.0 no
C32 C35 H353 107.5 no
H352 C35 H353 111.2 no
C32 C35 H351 108.5 no
H352 C35 H351 109.2 no
H353 C35 H351 110.5 no
C2 N36 C37 130.38(17) yes
C2 N36 H361 115.2 no
C37 N36 H361 114.0 no
N36 C37 C38 115.58(18) yes
N36 C37 C42 125.69(18) yes
C38 C37 C42 118.55(18) yes
C37 C38 C39 120.9(2) yes
C37 C38 H381 120.3 no
C39 C38 H381 118.8 no
C38 C39 C40 121.2(2) yes
C38 C39 C47 118.2(2) yes
C40 C39 C47 120.6(2) yes
C39 C40 C41 118.1(2) yes
C39 C40 H401 120.3 no
C41 C40 H401 121.6 no
C40 C41 C42 121.9(2) yes
C40 C41 C43 120.7(2) yes
C42 C41 C43 117.37(19) yes
C41 C42 C37 119.38(19) yes
C41 C42 H421 121.1 no
C37 C42 H421 119.5 no
C41 C43 F44 112.0(2) yes
C41 C43 F45 113.3(2) yes
F44 C43 F45 106.2(2) yes
C41 C43 F46 112.8(2) yes
F44 C43 F46 106.5(2) yes
F45 C43 F46 105.5(2) yes
C39 C47 F48 112.9(2) yes
C39 C47 F49 113.5(2) yes
F48 C47 F49 109.1(2) yes
C39 C47 F50 112.0(2) yes
F48 C47 F50 104.6(2) yes
F49 C47 F50 103.9(3) yes
S51 C52 N53 124.71(15) yes
S51 C52 N86 124.20(15) yes
N53 C52 N86 111.04(17) yes
C52 N53 C54 125.50(17) yes
C52 N53 H531 117.6 no
C54 N53 H531 116.9 no
N53 C54 C55 107.50(15) yes
N53 C54 C82 112.41(16) yes
C55 C54 C82 113.15(17) yes
N53 C54 H541 107.4 no
C55 C54 H541 109.2 no
C82 C54 H541 107.1 no
C54 C55 N56 112.96(16) yes
C54 C55 H551 108.7 no
N56 C55 H551 109.0 no
C54 C55 H552 107.9 no
N56 C55 H552 109.2 no
H551 C55 H552 108.9 no
C55 N56 P57 116.40(13) yes
N56 P57 C58 108.19(9) yes
N56 P57 C66 116.51(9) yes
C58 P57 C66 105.87(9) yes
N56 P57 C74 112.16(9) yes
C58 P57 C74 109.02(10) yes
C66 P57 C74 104.75(9) yes
P57 C58 C59 123.04(16) yes
P57 C58 C65 118.44(16) yes
C59 C58 C65 118.51(19) yes
C58 C59 C60 120.6(2) yes
C58 C59 H591 118.0 no
C60 C59 H591 121.4 no
C59 C60 C61 120.1(2) yes
C59 C60 H601 119.6 no
C61 C60 H601 120.3 no
C60 C61 O62 115.3(2) yes
C60 C61 C64 120.1(2) yes
O62 C61 C64 124.5(2) yes
C61 O62 C63 116.76(18) yes
O62 C63 H631 106.3 no
O62 C63 H632 110.5 no
H631 C63 H632 107.7 no
O62 C63 H633 110.6 no
H631 C63 H633 109.0 no
H632 C63 H633 112.5 no
C61 C64 C65 119.2(2) yes
C61 C64 H641 121.6 no
C65 C64 H641 119.2 no
C58 C65 C64 121.5(2) yes
C58 C65 H651 119.2 no
C64 C65 H651 119.3 no
P57 C66 C67 121.49(15) yes
P57 C66 C73 120.16(16) yes
C67 C66 C73 118.23(19) yes
C66 C67 C68 121.23(19) yes
C66 C67 H671 119.5 no
C68 C67 H671 119.2 no
C67 C68 C69 119.3(2) yes
C67 C68 H681 121.0 no
C69 C68 H681 119.7 no
C68 C69 O70 124.1(2) yes
C68 C69 C72 120.0(2) yes
O70 C69 C72 115.90(19) yes
C69 O70 C71 118.13(19) yes
O70 C71 H711 108.8 no
O70 C71 H712 110.8 no
H711 C71 H712 110.1 no
O70 C71 H713 110.1 no
H711 C71 H713 109.7 no
H712 C71 H713 107.3 no
C69 C72 C73 120.4(2) yes
C69 C72 H721 120.9 no
C73 C72 H721 118.7 no
C66 C73 C72 120.8(2) yes
C66 C73 H731 119.3 no
C72 C73 H731 119.9 no
P57 C74 C75 123.74(16) yes
P57 C74 C81 118.49(16) yes
C75 C74 C81 117.52(19) yes
C74 C75 C76 121.4(2) yes
C74 C75 H751 121.8 no
C76 C75 H751 116.8 no
C75 C76 C77 119.5(2) yes
C75 C76 H761 119.3 no
C77 C76 H761 121.2 no
C76 C77 O78 124.4(2) yes
C76 C77 C80 120.0(2) yes
O78 C77 C80 115.6(2) yes
C77 O78 C79 116.6(2) yes
O78 C79 H791 107.6 no
O78 C79 H792 110.2 no
H791 C79 H792 112.1 no
O78 C79 H793 106.9 no
H791 C79 H793 109.0 no
H792 C79 H793 110.8 no
C77 C80 C81 120.3(2) yes
C77 C80 H801 120.3 no
C81 C80 H801 119.4 no
C74 C81 C80 121.2(2) yes
C74 C81 H811 117.9 no
C80 C81 H811 120.8 no
C54 C82 C83 108.4(2) yes
C54 C82 C84 111.11(18) yes
C83 C82 C84 111.0(2) yes
C54 C82 C85 110.19(18) yes
C83 C82 C85 107.2(2) yes
C84 C82 C85 108.8(2) yes
C82 C83 H831 106.8 no
C82 C83 H832 110.0 no
H831 C83 H832 109.1 no
C82 C83 H833 106.9 no
H831 C83 H833 110.7 no
H832 C83 H833 113.2 no
C82 C84 H841 109.1 no
C82 C84 H843 109.9 no
H841 C84 H843 107.6 no
C82 C84 H842 112.5 no
H841 C84 H842 109.2 no
H843 C84 H842 108.4 no
C82 C85 H853 110.9 no
C82 C85 H852 108.4 no
H853 C85 H852 108.0 no
C82 C85 H851 109.4 no
H853 C85 H851 109.8 no
H852 C85 H851 110.4 no
C52 N86 C87 129.50(17) yes
C52 N86 H861 114.1 no
C87 N86 H861 115.5 no
N86 C87 C88 116.75(17) yes
N86 C87 C92 124.35(19) yes
C88 C87 C92 118.71(18) yes
C87 C88 C89 120.77(19) yes
C87 C88 H881 118.6 no
C89 C88 H881 120.6 no
C88 C89 C90 120.7(2) yes
C88 C89 C97 120.6(2) yes
C90 C89 C97 118.6(2) yes
C89 C90 C91 118.3(2) yes
C89 C90 H901 121.1 no
C91 C90 H901 120.6 no
C90 C91 C92 122.1(2) yes
C90 C91 C93 118.8(2) yes
C92 C91 C93 119.1(2) yes
C87 C92 C91 119.3(2) yes
C87 C92 H921 120.1 no
C91 C92 H921 120.6 no
C91 C93 F94 112.5(2) yes
C91 C93 F95 111.8(2) yes
F94 C93 F95 104.2(2) yes
C91 C93 F96 114.3(2) yes
F94 C93 F96 106.5(2) yes
F95 C93 F96 106.9(2) yes
C89 C97 F98 113.4(2) yes
C89 C97 F99 114.0(2) yes
F98 C97 F99 108.0(2) yes
C89 C97 F100 111.2(2) yes
F98 C97 F100 104.8(2) yes
F99 C97 F100 104.7(2) yes

loop_
_geom_bond_atom_site_label_1
_geom_bond_atom_site_label_2
_geom_bond_distance
_geom_bond_publ_flag
S1 C2 1.6802(19) yes
C2 N3 1.344(2) yes
C2 N36 1.370(2) yes
N3 C4 1.457(2) yes
N3 H31 0.869 no
C4 C5 1.533(3) yes
C4 C32 1.556(3) yes
C4 H41 0.986 no
C5 N6 1.479(2) yes
C5 H52 0.995 no
C5 H51 0.977 no
N6 P7 1.5935(17) yes
P7 C8 1.794(2) yes
P7 C16 1.802(2) yes
P7 C24 1.814(2) yes
C8 C9 1.395(3) yes
C8 C15 1.389(3) yes
C9 C10 1.386(3) yes
C9 H91 0.970 no
C10 C11 1.385(3) yes
C10 H101 0.965 no
C11 O12 1.370(3) yes
C11 C14 1.385(3) yes
O12 C13 1.423(3) yes
C13 H133 0.976 no
C13 H131 0.993 no
C13 H132 0.967 no
C14 C15 1.396(3) yes
C14 H141 0.930 no
C15 H151 0.976 no
C16 C17 1.396(3) yes
C16 C23 1.398(3) yes
C17 C18 1.386(3) yes
C17 H171 0.946 no
C18 C19 1.393(3) yes
C18 H181 0.943 no
C19 O20 1.371(3) yes
C19 C22 1.384(3) yes
O20 C21 1.428(3) yes
C21 H212 0.964 no
C21 H211 0.986 no
C21 H213 0.986 no
C22 C23 1.391(3) yes
C22 H221 0.970 no
C23 H231 0.950 no
C24 C25 1.390(3) yes
C24 C31 1.398(3) yes
C25 C26 1.393(3) yes
C25 H251 0.932 no
C26 C27 1.381(3) yes
C26 H261 0.935 no
C27 O28 1.369(3) yes
C27 C30 1.398(3) yes
O28 C29 1.427(3) yes
C29 H292 0.980 no
C29 H293 0.987 no
C29 H291 0.973 no
C30 C31 1.380(3) yes
C30 H301 0.930 no
C31 H311 0.942 no
C32 C33 1.539(3) yes
C32 C34 1.523(3) yes
C32 C35 1.523(3) yes
C33 H333 0.981 no
C33 H331 0.974 no
C33 H332 0.962 no
C34 H341 0.965 no
C34 H342 0.994 no
C34 H343 0.994 no
C35 H352 0.988 no
C35 H353 0.965 no
C35 H351 0.972 no
N36 C37 1.388(3) yes
N36 H361 0.884 no
C37 C38 1.397(3) yes
C37 C42 1.396(3) yes
C38 C39 1.378(3) yes
C38 H381 0.944 no
C39 C40 1.387(3) yes
C39 C47 1.493(3) yes
C40 C41 1.380(3) yes
C40 H401 0.939 no
C41 C42 1.400(3) yes
C41 C43 1.494(3) yes
C42 H421 0.944 no
C43 F44 1.336(3) yes
C43 F45 1.330(3) yes
C43 F46 1.337(3) yes
C47 F48 1.329(3) yes
C47 F49 1.319(3) yes
C47 F50 1.348(4) yes
S51 C52 1.679(2) yes
C52 N53 1.345(3) yes
C52 N86 1.379(3) yes
N53 C54 1.456(2) yes
N53 H531 0.909 no
C54 C55 1.529(3) yes
C54 C82 1.557(3) yes
C54 H541 0.967 no
C55 N56 1.476(2) yes
C55 H551 0.996 no
C55 H552 1.001 no
N56 P57 1.5896(16) yes
P57 C58 1.794(2) yes
P57 C66 1.810(2) yes
P57 C74 1.813(2) yes
C58 C59 1.398(3) yes
C58 C65 1.391(3) yes
C59 C60 1.381(3) yes
C59 H591 0.939 no
C60 C61 1.393(3) yes
C60 H601 0.948 no
C61 O62 1.367(3) yes
C61 C64 1.390(3) yes
O62 C63 1.432(3) yes
C63 H631 0.963 no
C63 H632 0.963 no
C63 H633 0.960 no
C64 C65 1.388(3) yes
C64 H641 0.938 no
C65 H651 0.944 no
C66 C67 1.386(3) yes
C66 C73 1.406(3) yes
C67 C68 1.396(3) yes
C67 H671 0.959 no
C68 C69 1.389(3) yes
C68 H681 0.958 no
C69 O70 1.366(3) yes
C69 C72 1.384(3) yes
O70 C71 1.422(3) yes
C71 H711 0.970 no
C71 H712 0.978 no
C71 H713 0.974 no
C72 C73 1.374(3) yes
C72 H721 0.942 no
C73 H731 0.946 no
C74 C75 1.393(3) yes
C74 C81 1.398(3) yes
C75 C76 1.398(3) yes
C75 H751 0.925 no
C76 C77 1.375(3) yes
C76 H761 0.963 no
C77 O78 1.368(3) yes
C77 C80 1.383(3) yes
O78 C79 1.438(3) yes
C79 H791 0.966 no
C79 H792 0.988 no
C79 H793 0.981 no
C80 C81 1.379(3) yes
C80 H801 0.923 no
C81 H811 0.947 no
C82 C83 1.536(4) yes
C82 C84 1.521(4) yes
C82 C85 1.531(3) yes
C83 H831 0.950 no
C83 H832 0.963 no
C83 H833 0.972 no
C84 H841 0.976 no
C84 H843 0.977 no
C84 H842 0.981 no
C85 H853 0.976 no
C85 H852 0.980 no
C85 H851 1.004 no
N86 C87 1.396(2) yes
N86 H861 0.880 no
C87 C88 1.392(3) yes
C87 C92 1.401(3) yes
C88 C89 1.381(3) yes
C88 H881 0.957 no
C89 C90 1.394(3) yes
C89 C97 1.480(3) yes
C90 C91 1.372(3) yes
C90 H901 0.951 no
C91 C92 1.388(3) yes
C91 C93 1.490(3) yes
C92 H921 0.945 no
C93 F94 1.331(3) yes
C93 F95 1.347(3) yes
C93 F96 1.310(3) yes
C97 F98 1.337(3) yes
C97 F99 1.328(3) yes
C97 F100 1.365(3) yes

loop_
_geom_hbond_atom_site_label_D
_geom_hbond_atom_site_label_H
_geom_hbond_atom_site_label_A
_geom_hbond_site_symmetry_A
_geom_hbond_angle_DHA
_geom_hbond_distance_DH
_geom_hbond_distance_HA
_geom_hbond_distance_DA
_geom_hbond_publ_flag
C13 H132 O20 2_546 131.42 0.967 2.506 3.228(3) yes
N86 H861 N6 . 160.31 0.880 2.164 3.008(3) yes
N3 H31 N56 . 161.72 0.869 2.194 3.031(3) yes
N53 H531 N6 . 157.61 0.909 2.150 3.010(3) yes
N36 H361 N56 . 162.32 0.884 2.140 2.995(3) yes
